data_7702511
loop_
_publ_author_name
'Zheng, Shao-Liang'
'Tong, Ming-Liang'
'Yu, Xiao-Lan'
'Chen, Xiao-Ming'

_publ_section_title
;
 Syntheses and structures of six chain-, ladder- and grid-like
 co-ordination polymers constructed from \m-hexamethylenetetramine and
 silver salts
;
_journal_issue 5
_journal_name_full 'Journal of the Chemical Society, Dalton Transactions'
_journal_page_first 586
_journal_paper_doi 10.1039/b009068i
_journal_year 2001
_chemical_formula_sum 'C12 H17 Ag N5 O2.5'
_chemical_formula_weight 379.18
_space_group_IT_number 41
_space_group_name_Hall 'A 2 -2ab'
_space_group_name_H-M_alt 'A e a 2'
_symmetry_cell_setting orthorhombic
_symmetry_space_group_name_H-M 'A e a 2'
_atom_sites_solution_hydrogens geom
_atom_sites_solution_primary direct
_atom_sites_solution_secondary difmap
_audit_creation_method SHELXL-97
_cell_angle_alpha 90.00
_cell_angle_beta 90.00
_cell_angle_gamma 90.00
_cell_formula_units_Z 8
_cell_length_a 16.139(9)
_cell_length_b 14.005(6)
_cell_length_c 12.626(4)
_cell_measurement_reflns_used 25
_cell_measurement_temperature 293(2)
_cell_measurement_theta_max 15
_cell_measurement_theta_min 7.5
_cell_volume 2854(2)
_computing_cell_refinement 'SHELXTL-Plus (Sheldrick, 1990)'
_computing_data_collection 'SHELXTL-Plus (Sheldrick, 1990)'
_computing_data_reduction 'SHELXTL-Plus (Sheldrick, 1990)'
_computing_molecular_graphics 'SHELXTL V. 5.0 (Sheldrick, 1997)'
_computing_publication_material 'SHELXL-97 (Sheldrick, 1997)'
_computing_structure_refinement 'SHELXL-97 (Sheldrick, 1997)'
_computing_structure_solution 'SHELXS-97 (Sheldrick, 1997)'
_diffrn_ambient_temperature 293(2)
_diffrn_measured_fraction_theta_full 0.496
_diffrn_measured_fraction_theta_max 0.496
_diffrn_measurement_device_type 'Siemens R3m'
_diffrn_measurement_method '\w scan'
_diffrn_radiation_monochromator graphite
_diffrn_radiation_source 'fine-focus sealed tube'
_diffrn_radiation_type MoK\a
_diffrn_radiation_wavelength 0.71073
_diffrn_reflns_av_R_equivalents 0.0401
_diffrn_reflns_av_sigmaI/netI 0.0202
_diffrn_reflns_limit_h_max 22
_diffrn_reflns_limit_h_min -1
_diffrn_reflns_limit_k_max 0
_diffrn_reflns_limit_k_min -19
_diffrn_reflns_limit_l_max 17
_diffrn_reflns_limit_l_min 0
_diffrn_reflns_number 2292
_diffrn_reflns_theta_full 30.00
_diffrn_reflns_theta_max 30.00
_diffrn_reflns_theta_min 2.51
_diffrn_standards_decay_% none
_diffrn_standards_interval_count 200
_diffrn_standards_number 2
_exptl_absorpt_coefficient_mu 1.426
_exptl_absorpt_correction_T_max 0.5022
_exptl_absorpt_correction_T_min 0.4183
_exptl_absorpt_correction_type semi-empirical
_exptl_absorpt_process_details '\y-scans (North et al., 1968)'
_exptl_crystal_colour colourless
_exptl_crystal_density_diffrn 1.765
_exptl_crystal_density_method 'not measured'
_exptl_crystal_description block
_exptl_crystal_F_000 1528
_exptl_crystal_size_max 0.74
_exptl_crystal_size_mid 0.60
_exptl_crystal_size_min 0.56
_refine_diff_density_max 0.642
_refine_diff_density_min -0.692
_refine_diff_density_rms 0.091
_refine_ls_abs_structure_details 'Flack H D (1983), Acta Cryst. A39, 876-881'
_refine_ls_abs_structure_Flack 0.00(5)
_refine_ls_extinction_coef 0.0058(5)
_refine_ls_extinction_expression Fc^*^=kFc[1+0.001xFc^2^\l^3^/sin(2\q)]^-1/4^
_refine_ls_extinction_method SHELXL
_refine_ls_goodness_of_fit_ref 1.049
_refine_ls_hydrogen_treatment mixed
_refine_ls_matrix_type full
_refine_ls_number_parameters 191
_refine_ls_number_reflns 2156
_refine_ls_number_restraints 1
_refine_ls_restrained_S_all 1.049
_refine_ls_R_factor_all 0.0401
_refine_ls_R_factor_gt 0.0327
_refine_ls_shift/su_max 0.001
_refine_ls_shift/su_mean 0.000
_refine_ls_structure_factor_coef Fsqd
_refine_ls_weighting_details 'w=1/[\s^2^(Fo^2^)+(0.0547P)^2^+2.1039P] where P=(Fo^2^+2Fc^2^)/3'
_refine_ls_weighting_scheme calc
_refine_ls_wR_factor_gt 0.0834
_refine_ls_wR_factor_ref 0.0876
_reflns_number_gt 1861
_reflns_number_total 2156
_reflns_threshold_expression >2sigma(I)
_cod_data_source_file b009068i.txt
_cod_data_source_block complex_4
_cod_depositor_comments
;
The following automatic conversions were performed:

data item '_symmetry_cell_setting' value 'ORTHORHOMBIC' was changed
to 'orthorhombic' in accordance with the
/home/saulius/struct/COD-crude-data/automatic-downloads/DataCite-retrospective/RSC/depositions/lib/dictionaries/cif_core.dic
dictionary named 'cif_core.dic' version 2.4.2 last updated on
2011-04-26.

data item '_refine_ls_weighting_scheme' value 'calc
w=1/[\s^2^(Fo^2^)+(0.0547P)^2^+2.1039P] where P=(Fo^2^+2Fc^2^)/3' was
changed to 'calc'. A new data item '_refine_ls_weighting_details' was
created with the value set to
'w=1/[\s^2^(Fo^2^)+(0.0547P)^2^+2.1039P] where P=(Fo^2^+2Fc^2^)/3'.

Automatic conversion script
Id: cif_fix_values 6909 2019-04-08 15:41:33Z antanas 
;
_cod_original_sg_symbol_H-M Aba2
_cod_original_formula_sum 'C12 H17 Ag N5 O2.50'
_cod_database_code 7702511

loop_
_symmetry_equiv_pos_as_xyz
'x, y, z'
'-x, -y, z'
'x+1/2, -y+1/2, z'
'-x+1/2, y+1/2, z'
'x, y+1/2, z+1/2'
'-x, -y+1/2, z+1/2'
'x+1/2, -y+1, z+1/2'
'-x+1/2, y+1, z+1/2'

loop_
_atom_site_label
_atom_site_type_symbol
_atom_site_fract_x
_atom_site_fract_y
_atom_site_fract_z
_atom_site_U_iso_or_equiv
_atom_site_adp_type
_atom_site_occupancy
_atom_site_calc_flag
_atom_site_refinement_flags
Ag1 Ag 0.775674(17) 0.93230(2) 0.99945(3) 0.03745(13) Uani 1 d .
O1 O 0.6131(3) 0.9031(4) 1.0887(5) 0.0649(12) Uani 1 d .
O2 O 0.6715(3) 0.8149(3) 0.9633(5) 0.0722(16) Uani 1 d .
C1 C 0.6131(3) 0.8371(4) 1.0219(4) 0.0430(13) Uani 1 d .
C2 C 0.5354(2) 0.7743(3) 1.0149(5) 0.0343(11) Uani 1 d .
C3 C 0.4779(3) 0.7719(4) 1.0963(5) 0.0437(11) Uani 1 d .
H3A H 0.4846 0.8114 1.1578 0.080 Uiso 1 d R
C4 C 0.4117(3) 0.7105(4) 1.0873(5) 0.0471(12) Uani 1 d .
H4A H 0.3726 0.7088 1.1446 0.080 Uiso 1 d R
C5 C 0.4528(3) 0.6598(5) 0.9244(5) 0.0494(13) Uani 1 d .
H5A H 0.4433 0.6213 0.8627 0.080 Uiso 1 d R
C6 C 0.5217(3) 0.7183(4) 0.9269(5) 0.0431(11) Uani 1 d .
H6A H 0.5597 0.7200 0.8684 0.080 Uiso 1 d R
N1 N 0.3973(2) 0.6545(3) 1.0038(6) 0.0435(8) Uani 1 d .
N2 N 0.7872(3) 1.0241(3) 1.1597(3) 0.0376(9) Uani 1 d .
N3 N 0.8718(3) 1.1261(4) 1.2741(4) 0.0559(12) Uani 1 d .
N4 N 0.7260(3) 1.1648(3) 1.2454(5) 0.0506(15) Uani 1 d .
N5 N 0.7632(3) 1.0263(3) 1.3523(3) 0.0336(8) Uani 1 d .
C7 C 0.8695(4) 1.0655(4) 1.1789(4) 0.0521(14) Uani 1 d .
H7A H 0.9111 1.0167 1.1829 0.080 Uiso 1 d R
H7B H 0.8821 1.1053 1.1191 0.080 Uiso 1 d R
C8 C 0.8475(4) 1.0684(4) 1.3643(4) 0.0454(12) Uani 1 d .
H8A H 0.8481 1.1074 1.4268 0.080 Uiso 1 d R
H8B H 0.8874 1.0183 1.3737 0.080 Uiso 1 d R
C9 C 0.7635(4) 0.9669(3) 1.2532(5) 0.0367(14) Uani 1 d .
H9A H 0.7089 0.9411 1.2430 0.080 Uiso 1 d R
H9B H 0.8013 0.9145 1.2611 0.080 Uiso 1 d R
C10 C 0.7273(4) 1.1044(4) 1.1511(5) 0.0484(13) Uani 1 d .
H10B H 0.7415 1.1419 1.0901 0.080 Uiso 1 d R
H10A H 0.6727 1.0790 1.1404 0.080 Uiso 1 d R
C11 C 0.8099(6) 1.2020(4) 1.2621(5) 0.0641(18) Uani 1 d .
H11A H 0.8105 1.2410 1.3247 0.080 Uiso 1 d R
H11B H 0.8252 1.2413 1.2030 0.080 Uiso 1 d R
C12 C 0.7040(4) 1.1059(4) 1.3366(4) 0.0433(11) Uani 1 d .
H12A H 0.6490 1.0811 1.3277 0.080 Uiso 1 d R
H12B H 0.7043 1.1451 1.3990 0.080 Uiso 1 d R
O1W O 0.5000 1.0000 1.2170(6) 0.0710(19) Uani 1 d S
H1W H 0.533(8) 0.973(8) 1.164(11) 0.15(5) Uiso 1 d .

loop_
_atom_site_aniso_label
_atom_site_aniso_U_11
_atom_site_aniso_U_22
_atom_site_aniso_U_33
_atom_site_aniso_U_23
_atom_site_aniso_U_13
_atom_site_aniso_U_12
Ag1 0.03889(17) 0.04023(18) 0.03322(17) 0.0012(2) -0.0022(2) 0.00205(11)
O1 0.053(2) 0.064(2) 0.077(3) -0.021(3) -0.004(2) -0.017(2)
O2 0.048(2) 0.067(3) 0.102(4) -0.028(3) 0.026(2) -0.019(2)
C1 0.042(2) 0.036(2) 0.051(4) 0.004(2) -0.004(2) -0.0042(17)
C2 0.0348(17) 0.0322(17) 0.036(3) -0.0007(19) -0.0045(18) 0.0014(13)
C3 0.050(3) 0.042(2) 0.039(3) -0.010(2) 0.003(2) -0.009(2)
C4 0.045(2) 0.049(3) 0.047(3) -0.011(2) 0.012(2) -0.011(2)
C5 0.038(2) 0.065(3) 0.045(3) -0.015(3) 0.003(2) -0.008(2)
C6 0.036(2) 0.051(3) 0.042(3) -0.007(2) 0.0051(19) -0.001(2)
N1 0.0375(16) 0.0475(18) 0.045(2) 0.000(3) 0.002(3) -0.0064(14)
N2 0.046(2) 0.041(2) 0.0253(18) -0.0020(17) 0.0003(15) -0.0041(17)
N3 0.064(3) 0.068(3) 0.036(2) -0.004(2) 0.003(2) -0.029(3)
N4 0.085(5) 0.034(2) 0.032(2) 0.001(2) -0.005(3) 0.0060(19)
N5 0.042(2) 0.036(2) 0.0230(17) 0.0001(15) 0.0016(15) -0.0015(15)
C7 0.057(3) 0.070(4) 0.029(2) -0.004(2) 0.009(2) -0.020(3)
C8 0.052(3) 0.055(3) 0.029(2) -0.002(2) -0.005(2) -0.013(2)
C9 0.049(4) 0.0340(18) 0.0273(18) -0.003(3) 0.002(2) -0.0028(19)
C10 0.074(4) 0.043(3) 0.029(2) 0.002(2) -0.007(2) 0.006(3)
C11 0.114(6) 0.039(3) 0.039(3) 0.001(3) 0.004(4) -0.020(3)
C12 0.061(3) 0.040(3) 0.029(2) -0.004(2) -0.003(2) 0.005(2)
O1W 0.103(6) 0.063(4) 0.047(4) 0.000 0.000 0.015(4)

loop_
_atom_type_symbol
_atom_type_description
_atom_type_scat_dispersion_real
_atom_type_scat_dispersion_imag
_atom_type_scat_source
C C 0.0033 0.0016 'International Tables Vol C Tables 4.2.6.8 and 6.1.1.4'
H H 0.0000 0.0000 'International Tables Vol C Tables 4.2.6.8 and 6.1.1.4'
N N 0.0061 0.0033 'International Tables Vol C Tables 4.2.6.8 and 6.1.1.4'
O O 0.0106 0.0060 'International Tables Vol C Tables 4.2.6.8 and 6.1.1.4'
Ag Ag -0.8971 1.1015 'International Tables Vol C Tables 4.2.6.8 and 6.1.1.4'

loop_
_geom_angle_atom_site_label_1
_geom_angle_atom_site_label_2
_geom_angle_atom_site_label_3
_geom_angle
_geom_angle_site_symmetry_1
_geom_angle_site_symmetry_3
N1 Ag1 N5 122.5(2) 3_565 8_644
N1 Ag1 O2 103.88(16) 3_565 .
N5 Ag1 O2 92.66(18) 8_644 .
N1 Ag1 N2 101.3(2) 3_565 .
N5 Ag1 N2 112.63(14) 8_644 .
O2 Ag1 N2 125.58(16) . .
C1 O2 Ag1 104.3(3) . .
O2 C1 O1 126.1(5) . .
O2 C1 C2 116.3(5) . .
O1 C1 C2 117.5(5) . .
C6 C2 C3 118.5(4) . .
C6 C2 C1 120.3(5) . .
C3 C2 C1 121.2(5) . .
C4 C3 C2 118.3(5) . .
N1 C4 C3 124.5(5) . .
N1 C5 C6 123.4(5) . .
C2 C6 C5 119.0(5) . .
C4 N1 C5 116.1(4) . .
C4 N1 Ag1 118.4(4) . 3_465
C5 N1 Ag1 125.3(4) . 3_465
C7 N2 C9 108.5(4) . .
C7 N2 C10 107.5(5) . .
C9 N2 C10 107.4(4) . .
C7 N2 Ag1 114.8(3) . .
C9 N2 Ag1 111.3(3) . .
C10 N2 Ag1 107.0(3) . .
C8 N3 C11 107.4(5) . .
C8 N3 C7 108.3(4) . .
C11 N3 C7 108.4(5) . .
C10 N4 C12 108.6(4) . .
C10 N4 C11 108.1(5) . .
C12 N4 C11 108.2(5) . .
C12 N5 C8 107.7(5) . .
C12 N5 C9 107.9(4) . .
C8 N5 C9 107.5(4) . .
C12 N5 Ag1 110.7(3) . 8_645
C8 N5 Ag1 112.5(3) . 8_645
C9 N5 Ag1 110.4(3) . 8_645
N2 C7 N3 112.7(5) . .
N3 C8 N5 112.9(4) . .
N2 C9 N5 111.5(4) . .
N4 C10 N2 112.8(4) . .
N4 C11 N3 112.7(4) . .
N4 C12 N5 112.0(5) . .

loop_
_geom_bond_atom_site_label_1
_geom_bond_atom_site_label_2
_geom_bond_distance
_geom_bond_site_symmetry_2
Ag1 N1 2.309(4) 3_565
Ag1 N5 2.361(4) 8_644
Ag1 O2 2.396(4) .
Ag1 N2 2.404(4) .
O1 C1 1.251(7) .
O2 C1 1.239(7) .
C1 C2 1.535(7) .
C2 C6 1.377(8) .
C2 C3 1.385(7) .
C3 C4 1.377(7) .
C4 N1 1.335(8) .
C5 N1 1.346(8) .
C5 C6 1.381(8) .
N1 Ag1 2.309(4) 3_465
N2 C7 1.469(8) .
N2 C9 1.477(8) .
N2 C10 1.488(8) .
N3 C8 1.451(7) .
N3 C11 1.468(10) .
N3 C7 1.472(7) .
N4 C10 1.460(8) .
N4 C12 1.461(8) .
N4 C11 1.465(11) .
N5 C12 1.482(7) .
N5 C8 1.491(7) .
N5 C9 1.503(7) .
N5 Ag1 2.361(4) 8_645

loop_
_geom_hbond_atom_site_label_D
_geom_hbond_atom_site_label_H
_geom_hbond_atom_site_label_A
_geom_hbond_distance_DH
_geom_hbond_distance_HA
_geom_hbond_distance_DA
_geom_hbond_angle_DHA
O1W H1W O1 0.93(13) 1.88(12) 2.792(7) 165(12)
